data_2103903
loop_
_publ_author_name
'Hashizume, Daisuke'
'Miki, Naoko'
'Yamazaki, Toshiyuki'
'Aoyagi, Yosuke'
'Arisato, Tomokuni'
'Uchiyama, Hiroki'
'Endo, Tadashi'
'Yasui, Masanori'
'Iwasaki, Fujiko'

_publ_section_title
;
 Mechanism of the first-order phase transition of an acylurea
 derivative: observation of intermediate stages of transformation with
 a detailed temperature-resolved single-crystal diffraction method
;
_journal_issue 3
_journal_name_full 'Acta Crystallographica Section B'
_journal_page_first 404
_journal_page_last 415
_journal_paper_doi 10.1107/S0108768103005792
_journal_volume 59
_journal_year 2003
_chemical_formula_moiety 'C10 H20 N2 O2'
_chemical_formula_sum 'C10 H20 N2 O2'
_chemical_formula_weight 200.28
_chemical_melting_point 381
_chemical_name_systematic
;
 1-(4-methylpentanoyl)-3-propylurea
;
_space_group_IT_number 2
_symmetry_cell_setting triclinic
_symmetry_space_group_name_Hall '-P 1'
_symmetry_space_group_name_H-M 'P -1'
_atom_sites_solution_hydrogens difmap
_atom_sites_solution_primary direct
_atom_sites_solution_secondary difmap
_audit_creation_method SHELXL-97
_cell_angle_alpha 92.029(14)
_cell_angle_beta 98.767(9)
_cell_angle_gamma 78.875(17)
_cell_formula_units_Z 2
_cell_length_a 9.5437(19)
_cell_length_b 13.205(4)
_cell_length_c 4.8457(13)
_cell_measurement_reflns_used 3224
_cell_measurement_temperature 98
_cell_measurement_theta_max 27.48
_cell_measurement_theta_min 2.45
_cell_volume 592.2(3)
_computing_cell_refinement 'PROCESS-AUTO (Rigaku Corporation, 1998)'
_computing_data_collection 'PROCESS-AUTO (Rigaku Corporation, 1998)'
_computing_data_reduction 'PROCESS-AUTO (Rigaku Corporation, 1998)'
_computing_molecular_graphics 'ORTEP-III (Burnett & Johnson, 1996)'
_computing_publication_material 'SHELXL-97 (Sheldrick, 1997)'
_computing_structure_refinement 'SHELXL-97 (Sheldrick, 1997)'
_computing_structure_solution 'SIR-97 (Sheldrick, 1990)'
_diffrn_ambient_temperature 98
_diffrn_detector_area_resol_mean 10
_diffrn_measured_fraction_theta_full 0.797
_diffrn_measured_fraction_theta_max 0.797
_diffrn_measurement_device 'RIGAKU RAXIS-RAPID'
_diffrn_measurement_method 'Oscillation method'
_diffrn_radiation_monochromator graphite
_diffrn_radiation_source 'fine-focus sealed tube'
_diffrn_radiation_type MoK\a
_diffrn_radiation_wavelength 0.71073
_diffrn_reflns_av_R_equivalents 0.051
_diffrn_reflns_av_sigmaI/netI 0.0282
_diffrn_reflns_limit_h_max 12
_diffrn_reflns_limit_h_min -11
_diffrn_reflns_limit_k_max 17
_diffrn_reflns_limit_k_min -16
_diffrn_reflns_limit_l_max 6
_diffrn_reflns_limit_l_min -6
_diffrn_reflns_number 6949
_diffrn_reflns_theta_full 27.47
_diffrn_reflns_theta_max 27.47
_diffrn_reflns_theta_min 2.20
_diffrn_standards_decay_% 0
_diffrn_standards_interval_count 0
_diffrn_standards_number 0
_exptl_absorpt_coefficient_mu 0.078
_exptl_absorpt_correction_type none
_exptl_crystal_colour colourless
_exptl_crystal_density_diffrn 1.123
_exptl_crystal_density_method 'not measured'
_exptl_crystal_description plate
_exptl_crystal_F_000 220
_exptl_crystal_size_max 0.50
_exptl_crystal_size_mid 0.30
_exptl_crystal_size_min 0.10
_refine_diff_density_max 0.308
_refine_diff_density_min -0.251
_refine_ls_extinction_method none
_refine_ls_goodness_of_fit_ref 1.059
_refine_ls_hydrogen_treatment refall
_refine_ls_matrix_type full
_refine_ls_number_parameters 207
_refine_ls_number_reflns 2162
_refine_ls_number_restraints 0
_refine_ls_restrained_S_all 1.059
_refine_ls_R_factor_all 0.0772
_refine_ls_R_factor_gt 0.0619
_refine_ls_shift/su_max 0.000
_refine_ls_shift/su_mean 0.000
_refine_ls_structure_factor_coef Fsqd
_refine_ls_weighting_details 'calc w=1/[\s^2^(Fo^2^)+(0.0588P)^2^+0.7784P] where P=(Fo^2^+2Fc^2^)/3'
_refine_ls_weighting_scheme calc
_refine_ls_wR_factor_gt 0.1534
_refine_ls_wR_factor_ref 0.1677
_reflns_number_gt 1775
_reflns_number_total 2162
_reflns_threshold_expression >2\s(I)
_cod_data_source_file lc0061.cif
_cod_data_source_block propyl98K
_cod_database_code 2103903
_cod_database_fobs_code 2103903

loop_
_symmetry_equiv_pos_as_xyz
'x, y, z'
'-x, -y, -z'

loop_
_atom_site_label
_atom_site_fract_x
_atom_site_fract_y
_atom_site_fract_z
_atom_site_U_iso_or_equiv
_atom_site_adp_type
_atom_site_calc_flag
_atom_site_occupancy
_atom_site_type_symbol
O1 0.11921(18) 0.55649(14) -0.0569(4) 0.0314(4) Uani d 1 O
O2 0.40312(18) 0.41157(13) 0.6112(3) 0.0297(4) Uani d 1 O
N1 0.3321(2) 0.52101(15) 0.2434(4) 0.0245(4) Uani d 1 N
H11 0.422(4) 0.542(2) 0.292(6) 0.042(8) Uiso d 1 H
N2 0.1782(2) 0.41817(16) 0.3633(4) 0.0271(5) Uani d 1 N
H21 0.115(4) 0.445(2) 0.224(7) 0.041(8) Uiso d 1 H
C1 0.2423(2) 0.57155(18) 0.0234(5) 0.0248(5) Uani d 1 C
C2 0.3061(2) 0.44630(17) 0.4180(5) 0.0246(5) Uani d 1 C
C11 0.3039(3) 0.65149(18) -0.1090(5) 0.0252(5) Uani d 1 C
H111 0.414(3) 0.626(2) -0.111(6) 0.042(8) Uiso d 1 H
H112 0.255(3) 0.662(2) -0.304(6) 0.029(7) Uiso d 1 H
C12 0.2811(3) 0.75336(19) 0.0561(5) 0.0296(5) Uani d 1 C
H121 0.336(3) 0.744(2) 0.247(6) 0.034(7) Uiso d 1 H
H122 0.174(4) 0.773(2) 0.079(7) 0.049(9) Uiso d 1 H
C13 0.3259(3) 0.84217(19) -0.0817(6) 0.0318(6) Uani d 1 C
H131 0.268(3) 0.851(2) -0.267(6) 0.037(8) Uiso d 1 H
C14 0.2853(4) 0.9422(2) 0.0804(8) 0.0484(8) Uani d 1 C
H141 0.177(4) 0.960(3) 0.084(7) 0.059(10) Uiso d 1 H
H142 0.308(4) 1.002(3) -0.020(8) 0.064(11) Uiso d 1 H
H143 0.336(4) 0.935(3) 0.277(9) 0.070(11) Uiso d 1 H
C15 0.4853(3) 0.8202(3) -0.1093(8) 0.0471(8) Uani d 1 C
H151 0.512(5) 0.880(3) -0.185(8) 0.079(13) Uiso d 1 H
H152 0.539(4) 0.809(3) 0.077(7) 0.051(10) Uiso d 1 H
H153 0.510(4) 0.755(3) -0.239(7) 0.061(10) Uiso d 1 H
C21 0.1370(3) 0.34246(19) 0.5315(5) 0.0270(5) Uani d 1 C
H211 0.204(3) 0.333(2) 0.707(6) 0.032(7) Uiso d 1 H
H212 0.037(3) 0.369(2) 0.581(6) 0.032(7) Uiso d 1 H
C22 0.1387(3) 0.2395(2) 0.3795(6) 0.0338(6) Uani d 1 C
H221 0.241(4) 0.210(2) 0.341(7) 0.045(8) Uiso d 1 H
H222 0.080(4) 0.252(3) 0.189(7) 0.057(10) Uiso d 1 H
C23 0.0812(4) 0.1644(2) 0.5410(7) 0.0403(7) Uani d 1 C
H231 0.136(4) 0.153(3) 0.729(7) 0.049(9) Uiso d 1 H
H232 0.084(4) 0.096(3) 0.456(7) 0.063(11) Uiso d 1 H
H233 -0.019(4) 0.195(3) 0.572(7) 0.053(10) Uiso d 1 H

loop_
_atom_site_aniso_label
_atom_site_aniso_U_11
_atom_site_aniso_U_22
_atom_site_aniso_U_33
_atom_site_aniso_U_12
_atom_site_aniso_U_13
_atom_site_aniso_U_23
O1 0.0236(9) 0.0398(10) 0.0299(9) -0.0107(7) -0.0062(7) 0.0047(7)
O2 0.0252(9) 0.0352(9) 0.0268(9) -0.0087(7) -0.0067(7) 0.0045(7)
N1 0.0221(10) 0.0286(10) 0.0233(10) -0.0094(8) -0.0014(8) 0.0010(7)
N2 0.0236(11) 0.0332(11) 0.0244(10) -0.0108(8) -0.0041(8) 0.0038(8)
C1 0.0228(12) 0.0285(12) 0.0220(11) -0.0052(9) 0.0005(9) -0.0030(9)
C2 0.0241(12) 0.0287(11) 0.0207(11) -0.0082(9) -0.0010(9) -0.0036(8)
C11 0.0259(12) 0.0287(11) 0.0209(11) -0.0068(9) 0.0002(9) 0.0006(8)
C12 0.0344(14) 0.0294(12) 0.0263(12) -0.0087(10) 0.0061(10) -0.0019(9)
C13 0.0337(14) 0.0298(13) 0.0320(13) -0.0092(10) 0.0008(11) 0.0021(10)
C14 0.062(2) 0.0305(15) 0.0533(19) -0.0095(14) 0.0100(17) -0.0029(13)
C15 0.0377(17) 0.0450(17) 0.064(2) -0.0187(13) 0.0093(15) 0.0040(15)
C21 0.0249(12) 0.0323(12) 0.0243(11) -0.0099(9) -0.0009(10) 0.0029(9)
C22 0.0367(15) 0.0318(13) 0.0360(14) -0.0095(11) 0.0122(12) -0.0016(10)
C23 0.0489(18) 0.0333(14) 0.0438(17) -0.0143(12) 0.0148(14) -0.0007(12)

loop_
_atom_type_symbol
_atom_type_description
_atom_type_scat_dispersion_real
_atom_type_scat_dispersion_imag
_atom_type_scat_source
C C 0.0033 0.0016 'International Tables Vol C Tables 4.2.6.8 and 6.1.1.4'
H H 0.0000 0.0000 'International Tables Vol C Tables 4.2.6.8 and 6.1.1.4'
N N 0.0061 0.0033 'International Tables Vol C Tables 4.2.6.8 and 6.1.1.4'
O O 0.0106 0.0060 'International Tables Vol C Tables 4.2.6.8 and 6.1.1.4'

loop_
_geom_angle_atom_site_label_1
_geom_angle_atom_site_label_2
_geom_angle_atom_site_label_3
_geom_angle
C1 N1 C2 128.9(2)
C1 N1 H11 116.0(18)
C2 N1 H11 115.0(18)
C2 N2 C21 122.3(2)
C2 N2 H21 120(2)
C21 N2 H21 117(2)
O1 C1 N1 123.6(2)
O1 C1 C11 122.0(2)
N1 C1 C11 114.4(2)
O2 C2 N2 125.0(2)
O2 C2 N1 118.1(2)
N2 C2 N1 116.9(2)
C1 C11 C12 110.1(2)
C1 C11 H111 110.4(17)
C12 C11 H111 108.8(17)
C1 C11 H112 108.5(15)
C12 C11 H112 110.3(16)
H111 C11 H112 109(2)
C13 C12 C11 113.5(2)
C13 C12 H121 108.4(16)
C11 C12 H121 110.0(16)
C13 C12 H122 109.8(18)
C11 C12 H122 108.3(18)
H121 C12 H122 107(2)
C15 C13 C14 111.3(3)
C15 C13 C12 112.3(2)
C14 C13 C12 109.7(2)
C15 C13 H131 109.7(17)
C14 C13 H131 107.0(17)
C12 C13 H131 106.6(17)
C13 C14 H141 111(2)
C13 C14 H142 110(2)
H141 C14 H142 105(3)
C13 C14 H143 110(2)
H141 C14 H143 109(3)
H142 C14 H143 113(3)
C13 C15 H151 110(3)
C13 C15 H152 107(2)
H151 C15 H152 108(3)
C13 C15 H153 111(2)
H151 C15 H153 110(3)
H152 C15 H153 111(3)
N2 C21 C22 111.7(2)
N2 C21 H211 108.6(16)
C22 C21 H211 110.1(16)
N2 C21 H212 110.0(16)
C22 C21 H212 109.3(16)
H211 C21 H212 107(2)
C23 C22 C21 111.7(2)
C23 C22 H221 111.5(17)
C21 C22 H221 109.3(17)
C23 C22 H222 111(2)
C21 C22 H222 109(2)
H221 C22 H222 104(3)
C22 C23 H231 111.7(19)
C22 C23 H232 115(2)
H231 C23 H232 106(3)
C22 C23 H233 109.7(19)
H231 C23 H233 104(3)
H232 C23 H233 110(3)

loop_
_geom_bond_atom_site_label_1
_geom_bond_atom_site_label_2
_geom_bond_distance
O1 C1 1.231(3)
O2 C2 1.244(3)
N1 C1 1.367(3)
N1 C2 1.403(3)
N1 H11 0.95(3)
N2 C2 1.329(3)
N2 C21 1.458(3)
N2 H21 0.87(3)
C1 C11 1.508(3)
C11 C12 1.537(3)
C11 H111 1.04(3)
C11 H112 0.99(3)
C12 C13 1.530(3)
C12 H121 0.99(3)
C12 H122 1.03(3)
C13 C15 1.518(4)
C13 C14 1.528(4)
C13 H131 0.98(3)
C14 H141 1.01(4)
C14 H142 1.02(4)
C14 H143 1.00(4)
C15 H151 0.97(4)
C15 H152 0.97(4)
C15 H153 1.06(4)
C21 C22 1.522(4)
C21 H211 0.98(3)
C21 H212 1.01(3)
C22 C23 1.515(4)
C22 H221 1.03(3)
C22 H222 1.00(4)
C23 H231 0.98(3)
C23 H232 0.98(4)
C23 H233 1.00(4)

loop_
_geom_hbond_atom_site_label_D
_geom_hbond_atom_site_label_H
_geom_hbond_atom_site_label_A
_geom_hbond_site_symmetry_A
_geom_hbond_distance_DH
_geom_hbond_distance_HA
_geom_hbond_distance_DA
_geom_hbond_angle_DHA
N1 H11 O2 2_666 0.95(3) 1.88(3) 2.820(3) 178(3)
N2 H21 O1 2_565 0.87(3) 2.26(3) 2.959(3) 137(3)

loop_
_geom_torsion_atom_site_label_1
_geom_torsion_atom_site_label_2
_geom_torsion_atom_site_label_3
_geom_torsion_atom_site_label_4
_geom_torsion
C2 N1 C1 O1 -0.7(4)
C2 N1 C1 C11 177.0(2)
C21 N2 C2 O2 0.8(4)
C21 N2 C2 N1 -179.1(2)
C1 N1 C2 O2 -178.6(2)
C1 N1 C2 N2 1.3(4)
O1 C1 C11 C12 94.6(3)
N1 C1 C11 C12 -83.1(3)
C1 C11 C12 C13 -173.8(2)
C11 C12 C13 C15 -61.3(3)
C11 C12 C13 C14 174.3(2)
C2 N2 C21 C22 -106.1(3)
N2 C21 C22 C23 -174.1(2)

loop_
_cod_related_entry_id
_cod_related_entry_database
_cod_related_entry_code
1 ChemSpider 21140333
